data_1100531
loop_
_publ_author_name
'Bach, Thorsten'
'Pelkmann, Christa'
'Harms, Klaus'

_publ_section_title
;
 Facial diastereoselectivity in the [2+2]-photocycloaddition of chiral
 vinylglycine-derived N,N-diallyl amines
;
_journal_coden_ASTM TELEAY
_journal_issue 11
_journal_name_full 'Tetrahedron Letters'
_journal_page_first 2103
_journal_page_last 2104
_journal_paper_doi 10.1016/s0040-4039(99)00158-6
_journal_volume 40
_journal_year 1999
_chemical_formula_sum 'C16 H19 N O2'
_space_group_IT_number 14
_symmetry_cell_setting monoclinic
_symmetry_space_group_name_Hall '-P 2ybc'
_symmetry_space_group_name_H-M 'P 1 21/c 1'
_cell_angle_alpha 90
_cell_angle_beta 95.339(16)
_cell_angle_gamma 90
_cell_formula_units_Z 4
_cell_length_a 5.9874(10)
_cell_length_b 17.461(2)
_cell_length_c 12.965(2)
_cod_original_sg_symbol_H-M 'P 21/c'
_cod_original_formula_sum 'C16 H19 N1 O2'
_cod_database_code 1100531

loop_
_symmetry_equiv_pos_site_id
_symmetry_equiv_pos_as_xyz
1 x,y,z
2 x,1/2-y,1/2+z
3 -x,-y,-z
4 -x,-1/2+y,-1/2-z

loop_
_atom_site_label
_atom_site_type_symbol
_atom_site_fract_x
_atom_site_fract_y
_atom_site_fract_z
N1 N 0.4778(4) 0.79032(14) 0.01783(17)
O1 O 0.3997(4) 0.79595(13) 0.18956(17)
C1 C 0.4552(5) 0.76191(17) 0.1146(2)
O2 O 0.4981(3) 0.68587(11) 0.11741(14)
C2 C 0.5627(4) 0.65994(16) 0.0162(2)
C3 C 0.6054(4) 0.73579(15) -0.0397(2)
H1 H 0.54040 0.73310 -0.11270
C4 C 0.8399(4) 0.77086(16) -0.0345(2)
H2 H 0.94690 0.75210 0.02270
C5 C 0.9384(5) 0.78089(16) -0.1405(2)
H3 H 1.10270 0.78210 -0.13550
H4 H 0.87850 0.74460 -0.19370
C6 C 0.8285(4) 0.86061(15) -0.1497(2)
H5 H 0.68150 0.85630 -0.19100
C7 C 0.7913(5) 0.85782(16) -0.0334(2)
H6 H 0.90800 0.88650 0.00980
C8 C 0.5564(5) 0.86873(16) 0.0034(2)
H7 H 0.56430 0.89750 0.06850
H8 H 0.45720 0.89580 -0.04880
C9 C 0.7600(5) 0.60710(17) 0.0371(2)
H9 H 0.71530 0.56270 0.07520
H10 H 0.88010 0.63380 0.07770
H11 H 0.81180 0.59070 -0.02810
C10 C 0.3624(5) 0.61938(17) -0.0387(2)
H12 H 0.31550 0.57820 0.00470
H13 H 0.40300 0.59840 -0.10370
H14 H 0.24010 0.65550 -0.05240
C11 C 0.9531(4) 0.92779(15) -0.1882(2)
C12 C 0.8719(5) 1.00158(16) -0.1772(2)
H15 H 0.73830 1.00870 -0.14570
C13 C 0.9821(5) 1.06451(17) -0.2113(2)
H16 H 0.92230 1.11380 -0.20430
C14 C 1.1810(5) 1.05490(18) -0.2558(2)
H17 H 1.25950 1.09780 -0.27730
C15 C 1.2639(5) 0.98228(17) -0.2686(2)
H18 H 1.39760 0.97560 -0.30020
C16 C 1.1515(4) 0.91919(16) -0.2352(2)
H19 H 1.20960 0.86990 -0.24430

loop_
_atom_type_symbol
_atom_type_radius_bond
C 0.68
H 0.23
N 0.68
O 0.68
